data_4115422
loop_
_publ_author_name
'Sergey N. Fedorov'
'Oleg S. Radchenko'
'Larisa K. Shubina'
'Anatoly I. Kalinovsky'
'Andrey V. Gerasimenko'
'Dmitry Y. Popov'
'Valentin A. Stonik'

_publ_section_title
;
 Aplydactone, a New Sesquiterpenoid with an Unprecedented Carbon Skeleton
 from the Sea Hare Aplysia dactylomela, and Its Cargill-Like Rearrangement
;
_journal_name_full 'Journal of the American Chemical Society'
_journal_page_first 504
_journal_page_last 505
_journal_paper_doi 10.1021/ja003254t
_journal_volume 123
_journal_year 2001
_chemical_formula_moiety C15H21BrO
_chemical_formula_sum 'C15 H21 Br O'
_chemical_formula_weight 297.23
_chemical_melting_point 468(1)
_chemical_name_common aplydactone
_chemical_name_systematic
; 
 (1R,3S,6S,8R,11S)-8-bromo-3,7,7-trimethyltetracyclo[4.4.2.01,6.03,11]
  dodecan-4-one
;
_space_group_IT_number 4
_symmetry_cell_setting monoclinic
_symmetry_space_group_name_Hall 'P 2yb'
_symmetry_space_group_name_H-M 'P 1 21 1'
_atom_sites_solution_hydrogens geom
_atom_sites_solution_primary direct
_atom_sites_solution_secondary difmap
_audit_creation_method SHELXL-97
_cell_angle_alpha 90.00
_cell_angle_beta 93.202(3)
_cell_angle_gamma 90.00
_cell_formula_units_Z 2
_cell_length_a 7.1894(11)
_cell_length_b 12.3968(19)
_cell_length_c 7.6376(11)
_cell_measurement_reflns_used 698
_cell_measurement_temperature 293(2)
_cell_measurement_theta_max 46.4
_cell_measurement_theta_min 5.3
_cell_volume 679.64(18)
_computing_cell_refinement 'SAINT (Bruker, 1998)'
_computing_data_collection 'SMART (Bruker, 1998)'
_computing_data_reduction 'SAINT (Bruker, 1998)'
_computing_molecular_graphics 'SHELXTL/PC (Sheldrick, 1998)'
_computing_publication_material 'SHELXTL/PC (Sheldrick, 1998)'
_computing_structure_refinement 'SHELXTL/PC (Sheldrick, 1998)'
_computing_structure_solution 'SHELXTL/PC (Sheldrick, 1998)'
_diffrn_ambient_temperature 293(2)
_diffrn_measured_fraction_theta_full 0.998
_diffrn_measured_fraction_theta_max 0.998
_diffrn_measurement_device_type 'Bruker SMART CCD area detector diffractometer'
_diffrn_measurement_method '\w scan'
_diffrn_radiation_monochromator graphite
_diffrn_radiation_source 'fine-focus sealed tube'
_diffrn_radiation_type MoK\a
_diffrn_radiation_wavelength 0.71073
_diffrn_reflns_av_R_equivalents 0.0275
_diffrn_reflns_av_sigmaI/netI 0.0327
_diffrn_reflns_limit_h_max 7
_diffrn_reflns_limit_h_min -7
_diffrn_reflns_limit_k_max 13
_diffrn_reflns_limit_k_min -13
_diffrn_reflns_limit_l_max 8
_diffrn_reflns_limit_l_min -8
_diffrn_reflns_number 3199
_diffrn_reflns_theta_full 23.27
_diffrn_reflns_theta_max 23.27
_diffrn_reflns_theta_min 2.67
_exptl_absorpt_coefficient_mu 3.007
_exptl_absorpt_correction_T_max 0.801
_exptl_absorpt_correction_T_min 0.598
_exptl_absorpt_correction_type multi-scan
_exptl_crystal_colour Colorless
_exptl_crystal_density_diffrn 1.452
_exptl_crystal_description 'Transparent crystals'
_exptl_crystal_F_000 308
_exptl_crystal_size_max 0.31
_exptl_crystal_size_mid 0.18
_exptl_crystal_size_min 0.15
_refine_diff_density_max 0.206
_refine_diff_density_min -0.166
_refine_diff_density_rms 0.047
_refine_ls_abs_structure_details 'Flack H D (1983), Acta Cryst. A39, 876-881'
_refine_ls_abs_structure_Flack 0.064(11)
_refine_ls_extinction_method none
_refine_ls_goodness_of_fit_ref 1.012
_refine_ls_hydrogen_treatment mixed
_refine_ls_matrix_type full
_refine_ls_number_parameters 157
_refine_ls_number_reflns 1837
_refine_ls_number_restraints 1
_refine_ls_restrained_S_all 1.011
_refine_ls_R_factor_all 0.0288
_refine_ls_R_factor_gt 0.0273
_refine_ls_shift/su_max 0.610
_refine_ls_shift/su_mean 0.008
_refine_ls_structure_factor_coef Fsqd
_refine_ls_weighting_details 'calc w=1/[\s^2^(Fo^2^)+(0.0425P)^2^+0.0000P] where P=(Fo^2^+2Fc^2^)/3'
_refine_ls_weighting_scheme calc
_refine_ls_wR_factor_gt 0.0665
_refine_ls_wR_factor_ref 0.0670
_reflns_number_gt 1737
_reflns_number_total 1837
_reflns_threshold_expression >2sigma(I)
_cod_data_source_file ja003254t.cif
_cod_data_source_block tibox01j
_cod_database_code 4115422

loop_
_symmetry_equiv_pos_as_xyz
'x, y, z'
'-x, y+1/2, -z'

loop_
_atom_site_label
_atom_site_type_symbol
_atom_site_fract_x
_atom_site_fract_y
_atom_site_fract_z
_atom_site_U_iso_or_equiv
_atom_site_adp_type
_atom_site_occupancy
_atom_site_symmetry_multiplicity
_atom_site_calc_flag
_atom_site_refinement_flags
Br Br 0.77414(5) 0.23330(4) 0.47844(5) 0.05743(16) Uani 1 1 d .
O O -0.1204(4) -0.0984(3) 0.2027(4) 0.0700(9) Uani 1 1 d .
C10 C 0.4142(6) 0.1992(3) 0.0230(5) 0.0477(10) Uani 1 1 d .
H10A H 0.3538 0.2554 -0.0477 0.057 Uiso 1 1 calc R
H10B H 0.5021 0.1632 -0.0491 0.057 Uiso 1 1 calc R
C9 C 0.5231(5) 0.2523(3) 0.1781(5) 0.0460(10) Uani 1 1 d .
H9A H 0.6291 0.2912 0.1368 0.055 Uiso 1 1 calc R
H9B H 0.4438 0.3032 0.2351 0.055 Uiso 1 1 calc R
C8 C 0.5891(5) 0.1658(3) 0.3069(5) 0.0382(9) Uani 1 1 d .
H8 H 0.6554 0.1114 0.2413 0.046 Uiso 1 1 calc R
C7 C 0.4344(5) 0.1082(3) 0.3975(4) 0.0355(8) Uani 1 1 d .
C6 C 0.3044(5) 0.0555(3) 0.2536(4) 0.0297(7) Uani 1 1 d .
C5 C 0.1184(5) 0.0187(3) 0.3219(5) 0.0402(9) Uani 1 1 d .
H5A H 0.1410 -0.0327 0.4164 0.048 Uiso 1 1 calc R
H5B H 0.0535 0.0802 0.3679 0.048 Uiso 1 1 calc R
C4 C -0.0006(6) -0.0327(3) 0.1765(6) 0.0438(10) Uani 1 1 d .
C3 C 0.0426(6) 0.0083(3) 0.0007(6) 0.0462(10) Uani 1 1 d .
C2 C 0.0612(6) 0.1342(3) 0.0171(5) 0.0485(10) Uani 1 1 d .
H2A H 0.0388 0.1723 -0.0930 0.058 Uiso 1 1 calc R
H2B H -0.0105 0.1653 0.1084 0.058 Uiso 1 1 calc R
C1 C 0.2683(5) 0.1184(3) 0.0707(4) 0.0354(8) Uani 1 1 d .
C11 C 0.2621(5) 0.0047(3) -0.0133(5) 0.0402(9) Uani 1 1 d .
H11 H 0.3111 -0.0040 -0.1296 0.048 Uiso 1 1 calc R
C12 C 0.3752(5) -0.0417(3) 0.1454(4) 0.0368(8) Uani 1 1 d .
H12A H 0.5087 -0.0420 0.1329 0.044 Uiso 1 1 calc R
H12B H 0.3318 -0.1114 0.1837 0.044 Uiso 1 1 calc R
C13 C -0.0750(8) -0.0384(4) -0.1514(7) 0.0715(16) Uani 1 1 d .
H13A H -0.0645 -0.1156 -0.1501 0.107 Uiso 1 1 calc R
H13B H -0.0322 -0.0110 -0.2596 0.107 Uiso 1 1 calc R
H13C H -0.2028 -0.0183 -0.1410 0.107 Uiso 1 1 calc R
C14 C 0.3267(6) 0.1881(3) 0.5074(5) 0.0522(10) Uani 1 1 d .
H14A H 0.4131 0.2299 0.5799 0.078 Uiso 1 1 calc R
H14B H 0.2454 0.1491 0.5802 0.078 Uiso 1 1 calc R
H14C H 0.2543 0.2354 0.4309 0.078 Uiso 1 1 calc R
C15 C 0.5167(7) 0.0187(3) 0.5171(6) 0.0527(11) Uani 1 1 d .
H15A H 0.6001 -0.0247 0.4530 0.079 Uiso 1 1 calc R
H15B H 0.4179 -0.0256 0.5566 0.079 Uiso 1 1 calc R
H15C H 0.5837 0.0505 0.6164 0.079 Uiso 1 1 calc R

loop_
_atom_site_aniso_label
_atom_site_aniso_U_11
_atom_site_aniso_U_22
_atom_site_aniso_U_33
_atom_site_aniso_U_23
_atom_site_aniso_U_13
_atom_site_aniso_U_12
Br 0.0427(2) 0.0501(2) 0.0779(3) -0.0224(2) -0.00982(17) 0.0005(2)
O 0.062(2) 0.072(2) 0.076(2) -0.0026(17) 0.0055(17) -0.0290(18)
C10 0.060(3) 0.040(2) 0.043(2) 0.0094(15) 0.0027(19) -0.0037(17)
C9 0.049(2) 0.032(2) 0.057(2) 0.0057(18) 0.0048(18) -0.0068(18)
C8 0.037(2) 0.034(2) 0.044(2) -0.0096(16) 0.0005(17) 0.0011(16)
C7 0.036(2) 0.0361(19) 0.0339(18) -0.0024(15) -0.0003(16) 0.0048(16)
C6 0.0318(18) 0.0256(18) 0.0318(17) 0.0002(13) 0.0014(15) 0.0027(14)
C5 0.040(2) 0.041(2) 0.040(2) 0.0029(16) 0.0069(17) 0.0023(17)
C4 0.036(3) 0.034(2) 0.062(3) -0.0050(19) 0.002(2) 0.0002(18)
C3 0.052(3) 0.038(2) 0.047(2) -0.0070(18) -0.009(2) -0.0012(18)
C2 0.055(3) 0.040(2) 0.049(2) 0.0032(18) -0.010(2) 0.0054(19)
C1 0.041(2) 0.0314(19) 0.0332(18) 0.0004(15) -0.0024(15) -0.0002(16)
C11 0.050(2) 0.035(2) 0.035(2) -0.0054(15) 0.0010(18) 0.0046(17)
C12 0.038(2) 0.0308(18) 0.042(2) -0.0019(16) 0.0045(17) 0.0024(15)
C13 0.070(4) 0.067(3) 0.074(3) -0.010(3) -0.025(3) -0.006(3)
C14 0.048(2) 0.061(2) 0.049(2) -0.0145(18) 0.0068(19) -0.0008(19)
C15 0.059(3) 0.053(3) 0.044(2) 0.010(2) -0.016(2) -0.003(2)

loop_
_atom_type_symbol
_atom_type_description
_atom_type_scat_dispersion_real
_atom_type_scat_dispersion_imag
_atom_type_scat_source
C C 0.0033 0.0016 'International Tables Vol C Tables 4.2.6.8 and 6.1.1.4'
H H 0.0000 0.0000 'International Tables Vol C Tables 4.2.6.8 and 6.1.1.4'
O O 0.0106 0.0060 'International Tables Vol C Tables 4.2.6.8 and 6.1.1.4'
Br Br -0.2901 2.4595 'International Tables Vol C Tables 4.2.6.8 and 6.1.1.4'

loop_
_geom_angle_atom_site_label_1
_geom_angle_atom_site_label_2
_geom_angle_atom_site_label_3
_geom_angle
C1 C10 C9 115.5(3)
C8 C9 C10 109.1(3)
C9 C8 C7 114.7(3)
C9 C8 Br 107.6(2)
C7 C8 Br 112.1(2)
C8 C7 C15 110.1(3)
C8 C7 C14 110.5(3)
C15 C7 C14 109.3(3)
C8 C7 C6 107.6(3)
C15 C7 C6 108.4(3)
C14 C7 C6 110.9(3)
C5 C6 C7 112.9(3)
C5 C6 C12 105.4(3)
C7 C6 C12 120.0(3)
C5 C6 C1 109.8(3)
C7 C6 C1 118.3(3)
C12 C6 C1 87.5(2)
C4 C5 C6 110.3(3)
O C4 C3 124.5(4)
O C4 C5 122.9(4)
C3 C4 C5 112.5(3)
C4 C3 C13 115.3(3)
C4 C3 C2 106.8(3)
C13 C3 C2 118.9(4)
C4 C3 C11 108.0(3)
C13 C3 C11 116.9(4)
C2 C3 C11 87.3(3)
C1 C2 C3 88.3(3)
C10 C1 C2 121.8(3)
C10 C1 C11 120.6(3)
C2 C1 C11 90.0(3)
C10 C1 C6 116.8(3)
C2 C1 C6 113.6(3)
C11 C1 C6 85.3(2)
C12 C11 C1 90.7(3)
C12 C11 C3 116.3(3)
C1 C11 C3 87.3(3)
C11 C12 C6 87.4(3)

loop_
_geom_bond_atom_site_label_1
_geom_bond_atom_site_label_2
_geom_bond_distance
Br C8 1.998(3)
O C4 1.210(5)
C10 C1 1.509(5)
C10 C9 1.531(5)
C9 C8 1.513(5)
C8 C7 1.520(5)
C7 C15 1.534(5)
C7 C14 1.536(5)
C7 C6 1.547(5)
C6 C5 1.532(5)
C6 C12 1.563(5)
C6 C1 1.608(5)
C5 C4 1.504(5)
C4 C3 1.485(6)
C3 C13 1.513(6)
C3 C2 1.571(5)
C3 C11 1.588(5)
C2 C1 1.535(5)
C1 C11 1.547(5)
C11 C12 1.533(5)
